data_7114895
loop_
_publ_author_name
'Jouaiti, Abdelaziz'
'Jullien, Val\'erie'
'Hosseini, Mir Wais'
'Planeix, Jean-Marc'
'De Cian, Andr\'e'

_publ_section_title
;
 Controlling the formation of discrete complexes or a 1-D directional
 coordination network by the binding ability of anions
;
_journal_issue 12
_journal_name_full 'Chemical Communications'
_journal_page_first 1114
_journal_paper_doi 10.1039/b102042k
_journal_year 2001
_chemical_formula_moiety 'C46 H30 Cl8 Co N8 O8'
_chemical_formula_sum 'C46 H30 Cl8 Co N8 O8'
_chemical_formula_weight 1165.36
_chemical_name_systematic ' ?'
_space_group_IT_number 14
_symmetry_cell_setting monoclinic
_symmetry_space_group_name_Hall '-P 2ybc'
_symmetry_space_group_name_H-M 'P 1 21/c 1'
_audit_creation_date 15-02-01
_cell_angle_alpha 90
_cell_angle_beta 104.779(5)
_cell_angle_gamma 90
_cell_formula_units_Z 4
_cell_length_a 8.8059(2)
_cell_length_b 34.3527(7)
_cell_length_c 16.8241(4)
_cell_measurement_reflns_used 8787
_cell_measurement_temperature 173
_cell_measurement_theta_max 25.0
_cell_measurement_theta_min 1.4
_cell_volume 4921.0(2)
_computing_publication_material CIFGEN_IN_OpenMoleN_(_1997)
_computing_structure_refinement LSFM_OpenMoleN_(_1997)
_computing_structure_solution Direct_methods_(SIR,_Burla_et_al.,_1989)
_diffrn_ambient_temperature 173
_diffrn_measurement_details
;
8787 reflections were collected using program Collect
("Collect" Data collection software, Nonius B.V., 1998)
The conditions were as follow : crystal to detector distance =  42. mm.
Scan angle =  0.9 deg 1 scans of   60 sec per frame.
Data collection was divided into  1 set(s)
with the following starting angles and number of frames :

Set 1 Theta =    6.30 Omega =    0.00 Kappa =    0.00  227 frames
Friedel pairs were averaged. Internal R = 0.05
;
_diffrn_measurement_device_type KappaCCD
_diffrn_measurement_method '\p scans'
_diffrn_radiation_monochromator graphite
_diffrn_radiation_type Mo-K\a
_diffrn_radiation_wavelength 0.71073
_diffrn_reflns_av_R_equivalents 0.050
_diffrn_reflns_av_sigmaI/netI 0.333
_diffrn_reflns_limit_h_max 10
_diffrn_reflns_limit_h_min 0
_diffrn_reflns_limit_k_max 40
_diffrn_reflns_limit_k_min 0
_diffrn_reflns_limit_l_max 19
_diffrn_reflns_limit_l_min -20
_diffrn_reflns_number 8787
_diffrn_reflns_theta_max 25.02
_diffrn_reflns_theta_min 2.5
_diffrn_source xray_tube
_diffrn_standards_decay_% 0
_exptl_absorpt_coefficient_mu 0.845
_exptl_absorpt_correction_type none
_exptl_crystal_colour orange
_exptl_crystal_density_diffrn 1.57
_exptl_crystal_density_method none
_exptl_crystal_description prism
_exptl_crystal_F_000 2356
_exptl_crystal_size_max 0.10
_exptl_crystal_size_mid 0.06
_exptl_crystal_size_min 0.02
_refine_diff_density_max 1.347
_refine_diff_density_min -0.190
_refine_ls_extinction_method none
_refine_ls_goodness_of_fit_all 13.576
_refine_ls_goodness_of_fit_ref 1.048
_refine_ls_hydrogen_treatment noref
_refine_ls_matrix_type full
_refine_ls_number_constraints 0
_refine_ls_number_parameters 649
_refine_ls_number_reflns 3744
_refine_ls_number_restraints 0
_refine_ls_R_factor_all 0.189
_refine_ls_R_factor_gt 0.077
_refine_ls_shift/esd_mean 0.001
_refine_ls_shift/su_max 0.008
_refine_ls_structure_factor_coef F
_refine_ls_weighting_scheme sigma
_refine_ls_wR_factor_all 0.555
_refine_ls_wR_factor_ref 0.087
_reflns_number_gt 3744
_reflns_number_total 8787
_reflns_threshold_expression >3.0\s(I)
_cod_data_source_file b102042k.txt
_cod_data_source_block st832
_cod_database_code 7114895

loop_
_symmetry_equiv_pos_as_xyz
x,y,z
-x,1/2+y,1/2-z
-x,-y,-z
+x,1/2-y,1/2+z

loop_
_atom_site_aniso_label
_atom_site_aniso_U_11
_atom_site_aniso_U_22
_atom_site_aniso_U_33
_atom_site_aniso_U_12
_atom_site_aniso_U_13
_atom_site_aniso_U_23
_atom_site_aniso_type_symbol
CO 0.0331(6) 0.0266(6) 0.0359(6) 0.0016(6) 0.0074(5) -0.0019(7) Co
N1 0.036(4) 0.031(4) 0.034(4) 0.005(3) 0.008(3) 0.001(3) N
C1 0.033(5) 0.027(5) 0.054(6) 0.002(4) 0.012(4) 0.003(5) C
C2 0.051(5) 0.047(6) 0.047(5) 0.004(5) 0.021(4) -0.000(5) C
C3 0.065(6) 0.052(6) 0.039(5) 0.004(6) 0.020(5) 0.002(5) C
C4 0.056(6) 0.034(5) 0.048(6) -0.000(5) 0.014(5) -0.009(5) C
C5 0.046(5) 0.031(5) 0.044(5) 0.002(5) 0.016(4) -0.007(5) C
C6 0.032(5) 0.026(5) 0.041(5) 0.003(4) 0.004(4) 0.002(4) C
C7 0.045(5) 0.032(5) 0.050(6) 0.001(5) 0.014(5) -0.003(5) C
C8 0.036(5) 0.028(5) 0.058(6) 0.009(4) 0.008(5) 0.001(5) C
C9 0.037(5) 0.034(5) 0.046(5) 0.012(4) 0.012(4) 0.011(5) C
C10 0.029(5) 0.035(5) 0.055(6) 0.003(4) 0.014(4) 0.003(5) C
N2 0.037(4) 0.025(4) 0.042(4) 0.001(4) 0.011(3) -0.003(4) N
C11 0.035(5) 0.044(6) 0.037(5) 0.006(5) 0.010(4) 0.002(5) C
C12 0.059(6) 0.060(7) 0.049(6) 0.018(6) 0.021(5) 0.013(6) C
C13 0.078(7) 0.089(8) 0.034(5) 0.034(6) 0.025(5) 0.012(6) C
C14 0.049(6) 0.066(7) 0.056(6) 0.015(6) 0.004(5) -0.015(6) C
C15 0.045(5) 0.054(6) 0.037(5) 0.004(5) 0.009(4) -0.004(5) C
N3 0.036(4) 0.036(4) 0.038(4) 0.006(4) 0.008(3) -0.004(4) N
C16 0.047(6) 0.035(6) 0.060(6) 0.009(5) 0.004(5) 0.009(5) C
C17 0.048(6) 0.041(6) 0.053(6) 0.011(5) 0.012(5) 0.008(5) C
C18 0.045(5) 0.027(5) 0.057(6) -0.001(5) 0.011(5) 0.004(5) C
C19 0.048(6) 0.039(6) 0.15(1) -0.013(6) 0.018(7) 0.000(8) C
C20 0.069(8) 0.042(7) 0.12(1) 0.008(6) 0.001(8) 0.001(8) C
N4 0.067(5) 0.051(5) 0.073(6) -0.022(5) 0.022(5) -0.005(5) N
C21 0.076(7) 0.098(9) 0.124(9) -0.034(7) 0.062(6) -0.062(7) C
C22 0.063(7) 0.060(7) 0.13(1) -0.015(6) 0.041(6) -0.043(7) C
N5 0.033(4) 0.030(4) 0.036(4) -0.004(3) 0.014(3) -0.001(3) N
C23 0.054(6) 0.033(6) 0.060(6) 0.000(5) 0.026(5) 0.009(5) C
C24 0.034(5) 0.043(6) 0.060(6) -0.006(5) 0.007(5) -0.002(5) C
C25 0.038(6) 0.062(7) 0.067(7) 0.011(5) 0.006(5) 0.012(6) C
C26 0.037(5) 0.036(5) 0.053(6) 0.014(4) 0.012(4) 0.012(5) C
C27 0.037(5) 0.030(5) 0.040(5) 0.004(4) 0.016(4) 0.003(5) C
C28 0.051(5) 0.022(5) 0.044(5) -0.003(4) 0.023(4) -0.000(4) C
C29 0.052(6) 0.036(6) 0.052(6) -0.002(5) 0.020(5) 0.002(5) C
C30 0.063(6) 0.032(5) 0.059(6) -0.009(5) 0.024(5) -0.006(5) C
C31 0.059(6) 0.045(6) 0.055(6) -0.022(5) 0.017(5) -0.010(5) C
C32 0.041(5) 0.043(6) 0.044(5) -0.011(5) 0.018(4) -0.006(5) C
N6 0.032(4) 0.027(4) 0.045(4) -0.005(4) 0.013(3) -0.010(4) N
C33 0.038(5) 0.060(7) 0.042(6) -0.001(5) 0.005(5) -0.016(5) C
C34 0.048(6) 0.097(9) 0.084(8) -0.015(7) 0.018(6) -0.034(7) C
C35 0.026(6) 0.15(1) 0.093(9) 0.030(7) -0.010(6) -0.030(9) C
C36 0.053(6) 0.11(1) 0.081(8) 0.042(7) -0.005(6) -0.019(8) C
C37 0.057(6) 0.072(8) 0.057(7) 0.011(6) 0.013(5) -0.012(6) C
N7 0.037(4) 0.051(5) 0.041(4) 0.008(4) 0.004(4) -0.009(4) N
C38 0.078(7) 0.040(6) 0.068(7) -0.021(5) 0.027(6) -0.009(6) C
C39 0.091(8) 0.047(6) 0.064(7) -0.021(6) 0.030(6) -0.016(6) C
C40 0.091(7) 0.041(6) 0.045(6) -0.021(6) 0.021(5) -0.008(6) C
C41 0.104(9) 0.047(6) 0.054(7) -0.014(7) 0.005(7) 0.005(6) C
C42 0.14(1) 0.036(6) 0.073(8) -0.009(7) 0.018(8) 0.015(6) C
N8 0.128(8) 0.046(5) 0.080(7) -0.027(6) 0.033(6) 0.008(5) N
C43 0.10(1) 0.054(7) 0.12(1) -0.026(7) 0.017(9) -0.006(8) C
C44 0.101(9) 0.047(7) 0.12(1) -0.004(7) 0.032(8) -0.005(7) C
CL1 0.166(3) 0.054(2) 0.071(2) -0.042(2) -0.006(2) 0.012(2) Cl
O1 0.28(2) 0.102(9) 0.22(1) -0.03(1) -0.04(1) 0.02(1) O
O2 0.24(1) 0.107(8) 0.138(9) 0.004(9) 0.056(9) 0.033(7) O
O3 0.33(2) 0.09(1) 0.19(1) 0.14(1) 0.20(1) 0.08(1) O
O4 0.18(1) 0.104(8) 0.17(1) -0.024(8) 0.033(9) 0.038(7) O
O3a 0.07(1) 0.05(1) 0.52(5) -0.02(1) -0.03(2) 0.02(2) O
CL2 0.058(2) 0.066(2) 0.069(2) -0.003(1) 0.016(1) 0.009(2) Cl
O5 0.102(6) 0.068(5) 0.109(6) 0.023(5) 0.042(5) 0.013(5) O
O6 0.107(5) 0.063(5) 0.195(8) 0.007(5) 0.096(5) 0.023(6) O
O7 0.058(5) 0.111(7) 0.18(1) -0.013(6) -0.000(6) 0.007(8) O
O8 0.17(1) 0.092(7) 0.076(6) 0.015(7) 0.005(7) -0.001(6) O
C45 0.08(1) 0.18(2) 0.08(1) 0.01(1) -0.001(8) 0.01(1) C
CL3 0.114(3) 0.327(7) 0.107(3) -0.070(4) 0.015(3) -0.025(4) Cl
CL4 0.094(3) 0.112(3) 0.101(3) 0.014(2) 0.008(2) 0.008(3) Cl
CL5 0.156(3) 0.300(6) 0.226(4) 0.135(3) 0.111(3) 0.142(4) Cl
C46 0.14(1) 0.17(2) 0.11(1) 0.01(1) 0.02(1) 0.05(1) C
CL6 0.100(3) 0.234(6) 0.114(3) 0.044(3) 0.018(3) 0.011(4) Cl
CL7 0.190(5) 0.214(5) 0.120(3) 0.067(4) 0.033(3) 0.091(3) Cl
CL8 0.150(4) 0.346(8) 0.084(3) -0.070(4) 0.037(3) 0.017(4) Cl

loop_
_atom_site_label
_atom_site_fract_x
_atom_site_fract_y
_atom_site_fract_z
_atom_site_U_iso_or_equiv
_atom_site_occupancy
_atom_site_thermal_displace_type
_atom_site_calc_flag
_atom_site_calc_attached_atom
_atom_site_type_symbol
CO 0.8822(1) 0.12349(3) 0.84111(8) 0.0316(6) 1.000 Uani ? ? Co
N1 0.9094(8) 0.1118(2) 0.7279(4) 0.034(4) 1.000 Uani ? ? N
C1 0.932(1) 0.1370(3) 0.6711(6) 0.036(5) 1.000 Uani ? ? C
C2 0.953(1) 0.1248(3) 0.5967(6) 0.048(5) 1.000 Uani ? ? C
C3 0.951(1) 0.0858(3) 0.5796(6) 0.051(6) 1.000 Uani ? ? C
C4 0.926(1) 0.0598(3) 0.6370(6) 0.045(6) 1.000 Uani ? ? C
C5 0.907(1) 0.0728(3) 0.7110(6) 0.040(5) 1.000 Uani ? ? C
C6 0.878(1) 0.0481(3) 0.7767(6) 0.033(5) 1.000 Uani ? ? C
C7 0.855(1) 0.0085(3) 0.7728(6) 0.042(5) 1.000 Uani ? ? C
C8 0.820(1) -0.0100(3) 0.8402(6) 0.039(5) 1.000 Uani ? ? C
C9 0.814(1) 0.0115(3) 0.9096(6) 0.039(5) 1.000 Uani ? ? C
C10 0.839(1) 0.0510(3) 0.9093(6) 0.038(5) 1.000 Uani ? ? C
N2 0.8675(8) 0.0689(2) 0.8426(4) 0.034(4) 1.000 Uani ? ? N
C11 0.835(1) 0.0790(3) 0.9746(5) 0.039(5) 1.000 Uani ? ? C
C12 0.815(1) 0.0689(3) 1.0498(6) 0.056(6) 1.000 Uani ? ? C
C13 0.815(1) 0.0978(4) 1.1080(6) 0.062(7) 1.000 Uani ? ? C
C14 0.835(1) 0.1356(3) 1.0864(7) 0.057(7) 1.000 Uani ? ? C
C15 0.854(1) 0.1441(3) 1.0096(6) 0.045(6) 1.000 Uani ? ? C
N3 0.8542(8) 0.1165(2) 0.9547(4) 0.036(4) 1.000 Uani ? ? N
C16 0.783(1) -0.0515(3) 0.8340(6) 0.046(6) 1.000 Uani ? ? C
C17 0.742(1) -0.0848(3) 0.8263(6) 0.047(6) 1.000 Uani ? ? C
C18 0.685(1) -0.1237(3) 0.8166(6) 0.041(5) 1.000 Uani ? ? C
C19 0.775(1) -0.1539(3) 0.7985(9) 0.066(8) 1.000 Uani ? ? C
C20 0.707(1) -0.1911(3) 0.7861(9) 0.071(8) 1.000 Uani ? ? C
N4 0.563(1) -0.1993(3) 0.7891(6) 0.063(6) 1.000 Uani ? ? N
C21 0.485(1) -0.1702(4) 0.8063(8) 0.097(8) 1.000 Uani ? ? C
C22 0.538(1) -0.1323(3) 0.8187(8) 0.079(8) 1.000 Uani ? ? C
N5 0.6396(8) 0.1381(2) 0.7918(4) 0.033(4) 1.000 Uani ? ? N
C23 0.515(1) 0.1150(3) 0.7698(6) 0.048(6) 1.000 Uani ? ? C
C24 0.365(1) 0.1286(3) 0.7378(6) 0.044(6) 1.000 Uani ? ? C
C25 0.341(1) 0.1672(3) 0.7270(7) 0.054(6) 1.000 Uani ? ? C
C26 0.467(1) 0.1923(3) 0.7495(6) 0.041(5) 1.000 Uani ? ? C
C27 0.612(1) 0.1770(3) 0.7811(5) 0.036(5) 1.000 Uani ? ? C
C28 0.758(1) 0.2005(2) 0.8096(5) 0.037(5) 1.000 Uani ? ? C
C29 0.761(1) 0.2407(3) 0.8092(6) 0.046(6) 1.000 Uani ? ? C
C30 0.902(1) 0.2597(3) 0.8391(6) 0.049(6) 1.000 Uani ? ? C
C31 1.035(1) 0.2381(3) 0.8693(6) 0.053(6) 1.000 Uani ? ? C
C32 1.029(1) 0.1980(3) 0.8684(6) 0.043(5) 1.000 Uani ? ? C
N6 0.8911(8) 0.1795(2) 0.8394(4) 0.034(4) 1.000 Uani ? ? N
C33 1.165(1) 0.1719(3) 0.9011(6) 0.046(6) 1.000 Uani ? ? C
C34 1.315(1) 0.1851(4) 0.9378(8) 0.073(8) 1.000 Uani ? ? C
C35 1.430(1) 0.1585(5) 0.9677(8) 0.072(9) 1.000 Uani ? ? C
C36 1.396(1) 0.1190(4) 0.9586(8) 0.079(8) 1.000 Uani ? ? C
C37 1.242(1) 0.1077(3) 0.9215(7) 0.062(7) 1.000 Uani ? ? C
N7 1.1271(9) 0.1338(2) 0.8930(5) 0.043(5) 1.000 Uani ? ? N
C38 0.913(1) 0.3010(3) 0.8424(7) 0.060(7) 1.000 Uani ? ? C
C39 0.937(1) 0.3350(3) 0.8505(7) 0.065(7) 1.000 Uani ? ? C
C40 0.976(1) 0.3760(3) 0.8595(6) 0.055(6) 1.000 Uani ? ? C
C41 0.872(2) 0.4046(3) 0.8312(7) 0.064(7) 1.000 Uani ? ? C
C42 0.923(2) 0.4429(3) 0.8385(8) 0.072(8) 1.000 Uani ? ? C
N8 1.067(1) 0.4536(3) 0.8727(6) 0.078(7) 1.000 Uani ? ? N
C43 1.170(2) 0.4256(4) 0.9030(9) 0.087(9) 1.000 Uani ? ? C
C44 1.129(2) 0.3863(3) 0.8960(9) 0.082(9) 1.000 Uani ? ? C
CL1 0.9158(5) 0.24766(9) 0.5970(2) 0.086(2) 1.000 Uani ? ? Cl
O1 0.883(2) 0.2146(4) 0.547(1) 0.18(1) 1.000 Uani ? ? O
O2 1.015(2) 0.2707(3) 0.5592(7) 0.15(1) 1.000 Uani ? ? O
O3 0.861(3) 0.2766(5) 0.638(1) 0.18(1) 0.500 Uani ? ? O
O4 1.023(2) 0.2323(3) 0.6677(8) 0.147(9) 1.000 Uani ? ? O
O3a 0.787(3) 0.2638(6) 0.557(3) 0.12(2) 0.500 Uani ? ? O
CL2 1.3419(3) 0.01350(9) 0.8404(2) 0.064(2) 1.000 Uani ? ? Cl
O5 1.373(1) -0.0257(2) 0.8245(5) 0.091(6) 1.000 Uani ? ? O
O6 1.228(1) 0.0159(2) 0.8872(6) 0.110(6) 1.000 Uani ? ? O
O7 1.476(1) 0.0348(3) 0.8798(7) 0.104(7) 1.000 Uani ? ? O
O8 1.270(1) 0.0336(3) 0.7660(6) 0.106(7) 1.000 Uani ? ? O
C45 0.602(2) -0.0027(6) 0.3779(9) 0.10(1) 1.000 Uani ? ? C
CL3 0.4662(6) -0.0344(2) 0.3965(3) 0.159(4) 1.000 Uani ? ? Cl
CL4 0.7759(5) -0.0054(1) 0.4572(2) 0.102(3) 1.000 Uani ? ? Cl
CL5 0.5329(6) 0.0449(2) 0.3730(4) 0.220(4) 1.000 Uani ? ? Cl
C46 0.509(2) 0.1942(6) 0.519(1) 0.14(1) 1.000 Uani ? ? C
CL6 0.5240(5) 0.1444(2) 0.5510(3) 0.139(4) 1.000 Uani ? ? Cl
CL7 0.3358(7) 0.2120(2) 0.5362(3) 0.169(4) 1.000 Uani ? ? Cl
CL8 0.4891(6) 0.1969(2) 0.4126(3) 0.163(4) 1.000 Uani ? ? Cl
H1 0.9324 0.1641 0.6824 0.0492 1.000 Uiso calc C1 H
H2 0.9701 0.1433 0.5577 0.0606 1.000 Uiso calc C2 H
H3 0.9661 0.0768 0.5288 0.0660 1.000 Uiso calc C3 H
H4 0.9217 0.0327 0.6254 0.0595 1.000 Uiso calc C4 H
H5 0.8621 -0.0059 0.7257 0.0545 1.000 Uiso calc C7 H
H6 0.7941 -0.0010 0.9563 0.0502 1.000 Uiso calc C9 H
H7 0.8019 0.0423 1.0624 0.0711 1.000 Uiso calc C12 H
H8 0.8007 0.0915 1.1607 0.0848 1.000 Uiso calc C13 H
H9 0.8354 0.1560 1.1246 0.0765 1.000 Uiso calc C14 H
H10 0.8683 0.1704 0.9957 0.0590 1.000 Uiso calc C15 H
H11 0.8790 -0.1496 0.7946 0.1047 1.000 Uiso calc C19 H
H12 0.7697 -0.2118 0.7746 0.1070 1.000 Uiso calc C20 H
H13 0.3813 -0.1754 0.8109 0.1204 1.000 Uiso calc C21 H
H14 0.4698 -0.1124 0.8286 0.1072 1.000 Uiso calc C22 H
H15 0.5303 0.0877 0.7766 0.0612 1.000 Uiso calc C23 H
H16 0.2798 0.1109 0.7233 0.0603 1.000 Uiso calc C24 H
H17 0.2383 0.1770 0.7041 0.0742 1.000 Uiso calc C25 H
H18 0.4525 0.2196 0.7432 0.0544 1.000 Uiso calc C26 H
H19 0.6666 0.2551 0.7887 0.0591 1.000 Uiso calc C29 H
H20 1.1329 0.2508 0.8910 0.0684 1.000 Uiso calc C31 H
H21 1.3370 0.2122 0.9421 0.0993 1.000 Uiso calc C34 H
H22 1.5330 0.1669 0.9945 0.1240 1.000 Uiso calc C35 H
H23 1.4758 0.1001 0.9773 0.1125 1.000 Uiso calc C36 H
H24 1.2177 0.0808 0.9162 0.0812 1.000 Uiso calc C37 H
H25 0.7649 0.3986 0.8067 0.0926 1.000 Uiso calc C41 H
H26 0.8481 0.4627 0.8173 0.1106 1.000 Uiso calc C42 H
H27 1.2741 0.4326 0.9306 0.1219 1.000 Uiso calc C43 H
H28 1.2058 0.3669 0.9161 0.1135 1.000 Uiso calc C44 H

loop_
_atom_type_symbol
_atom_type_scat_dispersion_real
_atom_type_scat_dispersion_imag
_atom_type_scat_source
C 0.002 0.002 International_Tables_Vol_IV_Table_2.3.1
H 0.000 0.000 International_Tables_Vol_IV_Table_2.3.1
Cl 0.132 0.159 International_Tables_Vol_IV_Table_2.3.1
Co 0.299 0.973 International_Tables_Vol_IV_Table_2.3.1
N 0.004 0.003 International_Tables_Vol_IV_Table_2.3.1
O 0.008 0.006 International_Tables_Vol_IV_Table_2.3.1

loop_
_geom_angle_atom_site_label_1
_geom_angle_atom_site_label_2
_geom_angle_atom_site_label_3
_geom_angle
N1 CO N2 80.8(3)
N1 CO N3 161.7(3)
N1 CO N5 91.6(3)
N1 CO N6 99.7(3)
N1 CO N7 93.9(3)
N2 CO N3 80.9(4)
N2 CO N5 100.0(3)
N2 CO N6 178.4(3)
N2 CO N7 103.0(4)
N3 CO N5 92.5(3)
N3 CO N6 98.6(3)
N3 CO N7 89.2(3)
N5 CO N6 78.5(3)
N5 CO N7 156.9(3)
N6 CO N7 78.5(3)
CO N1 C1 128.3(7)
CO N1 C5 113.0(7)
C1 N1 C5 118.7(8)
N1 C1 C2 122.1(9)
C1 C2 C3 119(1)
C2 C3 C4 119(1)
C3 C4 C5 120(1)
N1 C5 C4 120.5(9)
N1 C5 C6 114.0(9)
C4 C5 C6 125.5(9)
C5 C6 C7 126(1)
C5 C6 N2 112.0(8)
C7 C6 N2 121.8(9)
C6 C7 C8 118.1(9)
C7 C8 C9 120.0(9)
C7 C8 C16 118(1)
C9 C8 C16 121(1)
C8 C9 C10 118.7(9)
C9 C10 N2 120.8(9)
C9 C10 C11 127(1)
N2 C10 C11 111.5(9)
CO N2 C6 120.1(7)
CO N2 C10 119.3(7)
C6 N2 C10 120.5(8)
C10 C11 C12 124(1)
C10 C11 N3 114.3(9)
C12 C11 N3 121(1)
C11 C12 C13 119(1)
C12 C13 C14 117(1)
C13 C14 C15 120(1)
C14 C15 N3 121(1)
CO N3 C11 113.8(7)
CO N3 C15 127.0(7)
C11 N3 C15 119.2(9)
C8 C16 C17 175(1)
C16 C17 C18 177(1)
C17 C18 C19 122(1)
C17 C18 C22 120(1)
C19 C18 C22 116(1)
C18 C19 C20 118(1)
C19 C20 N4 124(1)
C19 C20 C21 92.4(9)
N4 C20 C21 32.3(7)
C20 N4 C21 114(1)
C20 C21 N4 32.8(6)
C20 C21 C22 93.0(9)
N4 C21 C22 125(1)
C18 C22 C21 119(1)
CO N5 C23 129.7(7)
CO N5 C27 113.8(6)
C23 N5 C27 116.5(8)
N5 C23 C24 123.3(9)
C23 C24 C25 119(1)
C24 C25 C26 119(1)
C25 C26 C27 118.6(9)
N5 C27 C26 123.0(9)
N5 C27 C28 112.4(8)
C26 C27 C28 124.6(9)
C27 C28 C29 123(1)
C27 C28 N6 115.1(8)
C29 C28 N6 121.4(9)
C28 C29 C30 118(1)
C29 C30 C31 119.0(9)
C29 C30 C38 121(1)
C31 C30 C38 119(1)
C30 C31 C32 120(1)
C31 C32 N6 120(1)
C31 C32 C33 125(1)
N6 C32 C33 114.5(9)
CO N6 C28 120.1(6)
CO N6 C32 120.1(7)
C28 N6 C32 119.8(8)
C32 C33 C34 123(1)
C32 C33 N7 113.4(9)
C34 C33 N7 122(1)
C33 C34 C35 118(1)
C34 C35 C36 119(1)
C35 C36 C37 118(1)
C36 C37 N7 122(1)
CO N7 C33 113.4(7)
CO N7 C37 128.6(8)
C33 N7 C37 117(1)
C30 C38 C39 172(1)
C38 C39 C40 176(1)
C39 C40 C41 123(1)
C39 C40 C44 118(1)
C41 C40 C44 118(1)
C40 C41 C42 119(1)
C41 C42 N8 124(1)
C42 N8 C43 117(1)
N8 C43 C44 122(1)
C40 C44 C43 119(1)
O1 CL1 O2 103(1)
O1 CL1 O3 148(2)
O1 CL1 O4 101.2(9)
O1 CL1 O3a 91(1)
O2 CL1 O3 98(1)
O2 CL1 O4 103.2(9)
O2 CL1 O3a 94(1)
O3 CL1 O4 95(1)
O3 CL1 O3a 64(2)
O4 CL1 O3a 154(2)
CL1 O1 O4 39.7(6)
CL1 O1 O3a 42(1)
O4 O1 O3a 79(1)
CL1 O2 O3 39.3(9)
CL1 O2 O3a 39(1)
O3 O2 O3a 39(1)
CL1 O3 O2 42.0(8)
CL1 O3 O4 43.4(9)
CL1 O3 O3a 55(1)
O2 O3 O4 64.7(9)
O2 O3 O3a 65(1)
O4 O3 O3a 97(2)
CL1 O4 O1 39.1(6)
CL1 O4 O3 41(1)
O1 O4 O3 77(1)
CL1 O3a O1 46(1)
CL1 O3a O2 45(1)
CL1 O3a O3 60(2)
O1 O3a O2 69(1)
O1 O3a O3 104(2)
O2 O3a O3 74(1)
O5 CL2 O6 111.0(6)
O5 CL2 O7 113.9(7)
O5 CL2 O8 111.0(6)
O6 CL2 O7 109.4(7)
O6 CL2 O8 104.0(7)
O7 CL2 O8 107.0(7)
CL3 C45 CL4 110(1)
CL3 C45 CL5 110(1)
CL4 C45 CL5 108(1)
CL6 C46 CL7 106(1)
CL6 C46 CL8 109(1)
CL7 C46 CL8 106(1)

loop_
_geom_bond_atom_site_label_1
_geom_bond_atom_site_label_2
_geom_bond_distance
CO N1 2.019(8)
CO N2 1.881(7)
CO N3 2.002(8)
CO N5 2.144(8)
CO N6 1.926(7)
CO N7 2.140(8)
N1 C1 1.34(1)
N1 C5 1.37(1)
C1 C2 1.38(1)
C2 C3 1.37(1)
C3 C4 1.37(1)
C4 C5 1.37(1)
C5 C6 1.47(1)
C6 C7 1.37(1)
C6 N2 1.34(1)
C7 C8 1.40(1)
C8 C9 1.39(1)
C8 C16 1.46(1)
C9 C10 1.38(1)
C10 N2 1.36(1)
C10 C11 1.47(1)
C11 C12 1.37(1)
C11 N3 1.35(1)
C12 C13 1.40(2)
C13 C14 1.37(2)
C14 C15 1.38(2)
C15 N3 1.32(1)
C16 C17 1.20(1)
C17 C18 1.42(1)
C18 C19 1.38(2)
C18 C22 1.34(1)
C19 C20 1.40(2)
C20 N4 1.31(2)
C20 C21 2.19(2)
N4 C21 1.29(2)
C21 C22 1.38(2)
N5 C23 1.33(1)
N5 C27 1.36(1)
C23 C24 1.37(1)
C24 C25 1.35(1)
C25 C26 1.38(1)
C26 C27 1.36(1)
C27 C28 1.49(1)
C28 C29 1.38(1)
C28 N6 1.36(1)
C29 C30 1.38(1)
C30 C31 1.37(1)
C30 C38 1.42(1)
C31 C32 1.38(1)
C32 N6 1.35(1)
C32 C33 1.48(1)
C33 C34 1.39(2)
C33 N7 1.35(1)
C34 C35 1.36(2)
C35 C36 1.39(2)
C36 C37 1.39(2)
C37 N7 1.35(1)
C38 C39 1.19(1)
C39 C40 1.45(2)
C40 C41 1.35(2)
C40 C44 1.37(2)
C41 C42 1.39(2)
C42 N8 1.31(2)
N8 C43 1.33(2)
C43 C44 1.39(2)
CL1 O1 1.40(2)
CL1 O2 1.44(1)
CL1 O3 1.36(2)
CL1 O4 1.42(1)
CL1 O3a 1.29(3)
O1 O4 2.18(2)
O1 O3a 1.92(4)
O2 O3 2.13(3)
O2 O3a 2.01(3)
O3 O4 2.05(3)
O3 O3a 1.42(5)
CL2 O5 1.412(9)
CL2 O6 1.43(1)
CL2 O7 1.40(1)
CL2 O8 1.43(1)
C45 CL3 1.70(2)
C45 CL4 1.76(1)
C45 CL5 1.74(2)
C46 CL6 1.79(2)
C46 CL7 1.74(2)
C46 CL8 1.76(2)
